data_7229894
loop_
_publ_author_name
'Amombo Noa, Francoise M.'
'Mehlana, Gift'

_publ_section_title
;
 Co-crystals and Salts of Vanillic Acid and Vanillin with Amines
;
_journal_coden_ASTM CRECF4
_journal_issue 7
_journal_name_full CrystEngComm
_journal_page_first 896
_journal_page_last 905
_journal_paper_doi 10.1039/c7ce02022h
_journal_volume 20
_journal_year 2018
_chemical_formula_sum 'C12 H19 N2 O4.5'
_chemical_formula_weight 263.29
_space_group_crystal_system monoclinic
_space_group_IT_number 15
_space_group_name_Hall '-C 2yc'
_space_group_name_H-M_alt 'C 1 2/c 1'
_symmetry_space_group_name_Hall '-C 2yc'
_symmetry_space_group_name_H-M 'C 1 2/c 1'
_atom_sites_solution_hydrogens mixed
_audit_creation_method SHELXL-2017/1
_audit_update_record
;
2017-09-11 deposited with the CCDC.
2018-01-08 downloaded from the CCDC.
;
_cell_angle_alpha 90
_cell_angle_beta 115.727(2)
_cell_angle_gamma 90
_cell_formula_units_Z 8
_cell_length_a 30.274(3)
_cell_length_b 6.7982(7)
_cell_length_c 14.2368(14)
_cell_measurement_reflns_used 18650
_cell_measurement_temperature 173(2)
_cell_measurement_theta_max 28.345
_cell_measurement_theta_min 3.177
_cell_volume 2639.6(5)
_computing_cell_refinement 'SAINT-Plus (Bruker, 2004)'
_computing_data_collection 'APEX2 (Bruker, 2005)'
_computing_data_reduction 'SAINT-Plus and XPREP (Bruker 2004)'
_computing_molecular_graphics 'X-seed (Barbour, 1999)'
_computing_publication_material 'SHELXS-2017 (Sheldrick, 2017)'
_computing_structure_refinement 'SHELXL-2017/1 (Sheldrick, 2017)'
_computing_structure_solution 'SHELXS-2017 (Sheldrick, 2017)'
_diffrn_ambient_temperature 173(2)
_diffrn_measured_fraction_theta_full 0.998
_diffrn_measured_fraction_theta_max 0.998
_diffrn_measurement_device_type 'Bruker Kappa Duo Apex II diffractometer'
_diffrn_measurement_method '1.2\% \f scans and \w scans'
_diffrn_radiation_type MoK\a
_diffrn_radiation_wavelength 0.71073
_diffrn_reflns_av_R_equivalents 0.0394
_diffrn_reflns_av_unetI/netI 0.0243
_diffrn_reflns_Laue_measured_fraction_full 0.998
_diffrn_reflns_Laue_measured_fraction_max 0.998
_diffrn_reflns_limit_h_max 39
_diffrn_reflns_limit_h_min -40
_diffrn_reflns_limit_k_max 9
_diffrn_reflns_limit_k_min -9
_diffrn_reflns_limit_l_max 18
_diffrn_reflns_limit_l_min -19
_diffrn_reflns_number 18650
_diffrn_reflns_point_group_measured_fraction_full 0.998
_diffrn_reflns_point_group_measured_fraction_max 0.998
_diffrn_reflns_theta_full 25.242
_diffrn_reflns_theta_max 28.345
_diffrn_reflns_theta_min 3.177
_diffrn_source 'fine-focus sealed tube'
_exptl_absorpt_coefficient_mu 0.102
_exptl_absorpt_correction_type multi-scan
_exptl_absorpt_process_details '(SADABS; Sheldrick, 1996)'
_exptl_crystal_colour colourless
_exptl_crystal_density_diffrn 1.325
_exptl_crystal_density_meas ?
_exptl_crystal_density_method 'not measured'
_exptl_crystal_description block
_exptl_crystal_F_000 1128
_exptl_crystal_size_max 0.59
_exptl_crystal_size_mid 0.36
_exptl_crystal_size_min 0.32
_exptl_transmission_factor_max 0.968
_exptl_transmission_factor_min 0.942
_refine_diff_density_max 0.533
_refine_diff_density_min -0.223
_refine_diff_density_rms 0.052
_refine_ls_extinction_method none
_refine_ls_goodness_of_fit_ref 1.040
_refine_ls_hydrogen_treatment mixed
_refine_ls_matrix_type full
_refine_ls_number_parameters 189
_refine_ls_number_reflns 3291
_refine_ls_number_restraints 8
_refine_ls_restrained_S_all 1.039
_refine_ls_R_factor_all 0.0491
_refine_ls_R_factor_gt 0.0428
_refine_ls_shift/su_max 0.000
_refine_ls_shift/su_mean 0.000
_refine_ls_structure_factor_coef Fsqd
_refine_ls_weighting_details 'w=1/[\s^2^(Fo^2^)+(0.0639P)^2^+2.0855P] where P=(Fo^2^+2Fc^2^)/3'
_refine_ls_weighting_scheme calc
_refine_ls_wR_factor_gt 0.1164
_refine_ls_wR_factor_ref 0.1223
_reflns_Friedel_coverage 0.000
_reflns_number_gt 2851
_reflns_number_total 3291
_reflns_threshold_expression 'I > 2\s(I)'
_cod_duplicate_entry 7229903
_cod_data_source_file c7ce01908d2.cif
_cod_data_source_block vappzh2o
_cod_depositor_comments
;
The following automatic conversions were performed:

'_exptl_crystal_density_meas' value 'none' was changed to '?' - the
value is perceived as not measured.

Automatic conversion script
Id: cif_fix_values 4973 2017-02-22 13:04:09Z antanas 

 Replaced the incorrect bibliographical reference to the original
 publication with a proper one.

 Antanas Vaitkus,
 2019-09-19

 Marked entry as a duplicate of entry 7229903.

 Antanas Vaitkus,
 2019-09-19
;
_cod_original_formula_sum 'C12 H19 N2 O4.50'
_cod_database_code 7229894
_shelx_shelxl_version_number 2017/1
_shelx_space_group_comment
;
The symmetry employed for this shelxl refinement is uniquely defined
by the following loop, which should always be used as a source of
symmetry information in preference to the above space-group names.
They are only intended as comments.
;
_exptl_absorpt_special_details 'Absorption corrections were made using the program SADABS (Sheldrick, 1996)'

loop_
_space_group_symop_operation_xyz
'x, y, z'
'-x, y, -z+1/2'
'x+1/2, y+1/2, z'
'-x+1/2, y+1/2, -z+1/2'
'-x, -y, -z'
'x, -y, z-1/2'
'-x+1/2, -y+1/2, -z'
'x+1/2, -y+1/2, z-1/2'

loop_
_atom_site_label
_atom_site_type_symbol
_atom_site_fract_x
_atom_site_fract_y
_atom_site_fract_z
_atom_site_U_iso_or_equiv
_atom_site_adp_type
_atom_site_occupancy
_atom_site_site_symmetry_order
_atom_site_calc_flag
_atom_site_refinement_flags_posn
_atom_site_refinement_flags_adp
_atom_site_refinement_flags_occupancy
O2 O 0.03902(3) 0.14442(15) 0.42218(8) 0.0332(2) Uani 1 1 d D . .
N1 N 0.04632(4) 0.33510(16) 0.12570(8) 0.0234(2) Uani 1 1 d . . .
C2 C 0.12562(4) 0.18037(18) 0.49879(9) 0.0201(2) Uani 1 1 d . . .
O1 O 0.07057(4) 0.42886(16) 0.49818(8) 0.0372(3) Uani 1 1 d . . .
C1 C 0.07491(4) 0.2571(2) 0.47180(9) 0.0233(3) Uani 1 1 d . . .
N2 N 0.14429(4) 0.35348(17) 0.29544(8) 0.0252(2) Uani 1 1 d . . .
C9 C 0.13299(4) 0.2337(2) 0.20233(10) 0.0268(3) Uani 1 1 d . . .
H9A H 0.154860 0.117456 0.221949 0.032 Uiso 1 1 calc R U .
H9B H 0.139956 0.311550 0.151540 0.032 Uiso 1 1 calc R U .
C11 C 0.05616(5) 0.4545(2) 0.22020(11) 0.0315(3) Uani 1 1 d . . .
H11A H 0.048558 0.376079 0.269938 0.038 Uiso 1 1 calc R U .
H11B H 0.034817 0.572253 0.200545 0.038 Uiso 1 1 calc R U .
C12 C 0.10973(5) 0.5176(2) 0.27183(12) 0.0327(3) Uani 1 1 d . . .
H12A H 0.115684 0.611102 0.225234 0.039 Uiso 1 1 calc R U .
H12B H 0.116140 0.587901 0.337403 0.039 Uiso 1 1 calc R U .
C10 C 0.08004(5) 0.16403(19) 0.15017(11) 0.0276(3) Uani 1 1 d . . .
H10A H 0.074030 0.092525 0.085152 0.033 Uiso 1 1 calc R U .
H10B H 0.073767 0.072548 0.197136 0.033 Uiso 1 1 calc R U .
C4 C 0.21330(4) 0.23348(17) 0.58560(8) 0.0185(2) Uani 1 1 d . . .
C5 C 0.22134(4) 0.04732(17) 0.55295(9) 0.0191(2) Uani 1 1 d . . .
C3 C 0.16593(4) 0.29835(18) 0.55826(9) 0.0204(2) Uani 1 1 d . . .
H3 H 0.160770 0.424704 0.580240 0.024 Uiso 1 1 calc R U .
C6 C 0.18118(4) -0.06751(18) 0.49082(9) 0.0222(2) Uani 1 1 d . . .
H6 H 0.186228 -0.190961 0.465752 0.027 Uiso 1 1 calc R U .
C7 C 0.13353(4) -0.00285(18) 0.46502(9) 0.0220(2) Uani 1 1 d . . .
H7 H 0.106404 -0.084125 0.424286 0.026 Uiso 1 1 calc R U .
O3 O 0.25486(3) 0.33597(12) 0.64543(7) 0.0231(2) Uani 1 1 d . . .
O4 O 0.26699(3) -0.02356(13) 0.58046(7) 0.0248(2) Uani 1 1 d . . .
C8 C 0.24810(5) 0.53069(19) 0.67394(11) 0.0309(3) Uani 1 1 d . . .
H8A H 0.229533 0.608001 0.610867 0.046 Uiso 1 1 calc R U .
H8B H 0.280141 0.592157 0.713966 0.046 Uiso 1 1 calc R U .
H8C H 0.229974 0.525795 0.716603 0.046 Uiso 1 1 calc R U .
O5 O 0.000000 -0.1242(3) 0.250000 0.0839(9) Uani 1 2 d DS TU P
H5 H 0.2902(7) 0.056(3) 0.6224(15) 0.044(5) Uiso 1 1 d . . .
H2A H 0.1414(7) 0.274(3) 0.3425(15) 0.044(5) Uiso 1 1 d . . .
H1A H 0.0145(7) 0.284(3) 0.0989(14) 0.045(5) Uiso 1 1 d . . .
H1B H 0.0509(7) 0.412(3) 0.0782(14) 0.038(4) Uiso 1 1 d . . .
H5A H 0.0178(9) -0.037(2) 0.3199(10) 0.136(13) Uiso 1 1 d D . .

loop_
_atom_site_aniso_label
_atom_site_aniso_U_11
_atom_site_aniso_U_22
_atom_site_aniso_U_33
_atom_site_aniso_U_23
_atom_site_aniso_U_13
_atom_site_aniso_U_12
O2 0.0148(4) 0.0357(5) 0.0440(6) -0.0033(4) 0.0079(4) 0.0030(4)
N1 0.0129(4) 0.0293(6) 0.0255(5) 0.0026(4) 0.0059(4) -0.0026(4)
C2 0.0151(5) 0.0253(6) 0.0198(5) 0.0013(4) 0.0073(4) 0.0036(4)
O1 0.0223(5) 0.0412(6) 0.0443(6) -0.0137(5) 0.0110(4) 0.0088(4)
C1 0.0170(5) 0.0315(6) 0.0209(5) 0.0004(5) 0.0079(4) 0.0060(5)
N2 0.0163(5) 0.0323(6) 0.0236(5) 0.0005(4) 0.0056(4) -0.0021(4)
C9 0.0149(5) 0.0294(6) 0.0331(6) -0.0039(5) 0.0076(5) 0.0005(5)
C11 0.0179(6) 0.0380(7) 0.0381(7) -0.0084(6) 0.0115(5) 0.0013(5)
C12 0.0201(6) 0.0327(7) 0.0406(7) -0.0130(6) 0.0088(5) -0.0024(5)
C10 0.0186(6) 0.0255(6) 0.0344(7) -0.0035(5) 0.0076(5) -0.0020(5)
C4 0.0156(5) 0.0203(5) 0.0177(5) 0.0002(4) 0.0056(4) 0.0008(4)
C5 0.0144(5) 0.0203(5) 0.0220(5) 0.0021(4) 0.0073(4) 0.0032(4)
C3 0.0182(5) 0.0223(5) 0.0200(5) -0.0013(4) 0.0076(4) 0.0043(4)
C6 0.0182(5) 0.0193(5) 0.0274(6) -0.0020(4) 0.0082(4) 0.0020(4)
C7 0.0149(5) 0.0228(6) 0.0253(6) -0.0006(4) 0.0059(4) 0.0001(4)
O3 0.0160(4) 0.0203(4) 0.0284(4) -0.0041(3) 0.0052(3) 0.0006(3)
O4 0.0130(4) 0.0230(4) 0.0347(5) -0.0045(4) 0.0070(3) 0.0032(3)
C8 0.0244(6) 0.0229(6) 0.0356(7) -0.0089(5) 0.0038(5) 0.0018(5)
O5 0.178(3) 0.0259(9) 0.0751(14) 0.000 0.0806(18) 0.000

loop_
_atom_type_symbol
_atom_type_description
_atom_type_scat_dispersion_real
_atom_type_scat_dispersion_imag
_atom_type_scat_source
C C 0.0033 0.0016 'International Tables Vol C Tables 4.2.6.8 and 6.1.1.4'
H H 0.0000 0.0000 'International Tables Vol C Tables 4.2.6.8 and 6.1.1.4'
N N 0.0061 0.0033 'International Tables Vol C Tables 4.2.6.8 and 6.1.1.4'
O O 0.0106 0.0060 'International Tables Vol C Tables 4.2.6.8 and 6.1.1.4'

loop_
_geom_angle_atom_site_label_1
_geom_angle_atom_site_label_2
_geom_angle_atom_site_label_3
_geom_angle
C10 N1 C11 111.58(10)
C7 C2 C3 119.12(10)
C7 C2 C1 122.09(11)
C3 C2 C1 118.78(11)
O1 C1 O2 123.81(11)
O1 C1 C2 118.40(11)
O2 C1 C2 117.78(11)
C9 N2 C12 110.66(10)
N2 C9 C10 113.45(10)
N1 C11 C12 110.11(10)
N2 C12 C11 113.62(11)
N1 C10 C9 110.01(10)
O3 C4 C3 125.05(10)
O3 C4 C5 114.89(10)
C3 C4 C5 120.04(10)
O4 C5 C6 119.06(10)
O4 C5 C4 121.83(10)
C6 C5 C4 119.10(10)
C4 C3 C2 120.86(11)
C5 C6 C7 120.57(11)
C2 C7 C6 120.24(11)
C4 O3 C8 116.38(9)

loop_
_geom_bond_atom_site_label_1
_geom_bond_atom_site_label_2
_geom_bond_distance
O2 C1 1.2650(16)
N1 C10 1.4856(16)
N1 C11 1.4863(17)
C2 C7 1.3928(17)
C2 C3 1.3973(16)
C2 C1 1.5049(15)
O1 C1 1.2505(17)
N2 C9 1.4642(17)
N2 C12 1.4655(18)
C9 C10 1.5204(16)
C11 C12 1.5231(18)
C4 O3 1.3653(13)
C4 C3 1.3850(15)
C4 C5 1.4054(16)
C5 O4 1.3512(13)
C5 C6 1.3915(16)
C6 C7 1.3961(16)
O3 C8 1.4251(15)

loop_
_geom_hbond_atom_site_label_D
_geom_hbond_atom_site_label_H
_geom_hbond_atom_site_label_A
_geom_hbond_distance_DH
_geom_hbond_distance_HA
_geom_hbond_distance_DA
_geom_hbond_angle_DHA
_geom_hbond_site_symmetry_A
_geom_hbond_publ_flag
C9 H9A O3 0.99 2.58 3.1719(15) 118.4 7_556 yes
C11 H11B O5 0.99 2.55 3.450(2) 150.9 1_565 yes
C10 H10A O2 0.99 2.64 3.6021(17) 164.2 6 yes
C6 H6 O4 0.95 2.65 3.5501(15) 158.6 7_546 yes
N1 H1B O1 0.911(19) 1.85(2) 2.7508(15) 170.6(17) 6_565 yes
N1 H1A O2 0.935(19) 1.79(2) 2.7003(14) 164.3(18) 2 yes
N1 H1A O1 0.935(19) 2.532(19) 3.2590(15) 134.7(16) 2 yes
O4 H5 O3 0.88(2) 2.278(19) 2.6943(12) 108.9(15) . yes
O5 H5A O2 1.0815(10) 1.7989(10) 2.8681(16) 169.0(9) . yes
O4 H5 N2 0.88(2) 1.92(2) 2.7482(14) 157.1(18) 7_556 yes

loop_
_geom_torsion_atom_site_label_1
_geom_torsion_atom_site_label_2
_geom_torsion_atom_site_label_3
_geom_torsion_atom_site_label_4
_geom_torsion
C7 C2 C1 O1 -174.66(12)
C3 C2 C1 O1 4.34(17)
C7 C2 C1 O2 4.31(17)
C3 C2 C1 O2 -176.70(11)
C12 N2 C9 C10 -53.41(15)
C10 N1 C11 C12 55.21(15)
C9 N2 C12 C11 52.94(16)
N1 C11 C12 N2 -54.20(16)
C11 N1 C10 C9 -55.69(14)
N2 C9 C10 N1 55.16(15)
O3 C4 C5 O4 0.76(16)
C3 C4 C5 O4 -178.09(11)
O3 C4 C5 C6 -179.43(10)
C3 C4 C5 C6 1.71(17)
O3 C4 C3 C2 -178.32(10)
C5 C4 C3 C2 0.40(18)
C7 C2 C3 C4 -1.40(18)
C1 C2 C3 C4 179.58(10)
O4 C5 C6 C7 176.96(11)
C4 C5 C6 C7 -2.85(18)
C3 C2 C7 C6 0.27(18)
C1 C2 C7 C6 179.26(11)
C5 C6 C7 C2 1.87(18)
C3 C4 O3 C8 -5.38(17)
C5 C4 O3 C8 175.84(11)
